data_1567043
loop_
_publ_author_name
'Xu, Zhen'
'Hean, Duane'
'Yuan, Jennifer'
'Wolf, Michael O.'

_publ_section_title
;
 Control of photoluminescence quantum yield and long-lived triplet
 emission lifetime in organic alloys
;
_journal_name_full 'Chemical Science'
_journal_paper_doi 10.1039/D2SC01922A
_journal_year 2022
_chemical_formula_moiety 'C19.44 H13.32 Br0.56 N O'
_chemical_formula_sum 'C19.44 H13.32 Br0.56 N O'
_chemical_formula_weight 321.66
_space_group_crystal_system monoclinic
_space_group_IT_number 14
_space_group_name_Hall '-P 2yn'
_space_group_name_H-M_alt 'P 1 21/n 1'
_atom_sites_solution_hydrogens geom
_audit_creation_date 2021-10-16
_audit_creation_method
;
Olex2 1.3
(compiled 2020.11.12 svn.r5f609507 for OlexSys, GUI svn.r6408)
;
_audit_update_record
;
2021-10-17 deposited with the CCDC.	2022-05-17 downloaded from the CCDC.
;
_cell_angle_alpha 90
_cell_angle_beta 95.097(2)
_cell_angle_gamma 90
_cell_formula_units_Z 4
_cell_length_a 11.5680(7)
_cell_length_b 10.1429(5)
_cell_length_c 12.3305(7)
_cell_measurement_reflns_used 9988
_cell_measurement_temperature 120
_cell_measurement_theta_max 30.53
_cell_measurement_theta_min 2.31
_cell_volume 1441.05(14)
_computing_cell_refinement 'SAINT V8.40A (Bruker, 2019)'
_computing_data_reduction 'SAINT V8.40A (Bruker, 2019)'
_computing_molecular_graphics 'Olex2 1.3 (Dolomanov et al., 2009)'
_computing_publication_material 'Olex2 1.3 (Dolomanov et al., 2009)'
_computing_structure_refinement 'XL  (Sheldrick, 2008)'
_computing_structure_solution 'SHELXT 2014/5 (Sheldrick, 2014)'
_diffrn_ambient_temperature 120
_diffrn_measured_fraction_theta_full 1.000
_diffrn_measured_fraction_theta_max 0.997
_diffrn_measurement_device_type 'Bruker APEX-II CCD'
_diffrn_measurement_method '\f and \w scans'
_diffrn_radiation_type MoK\a
_diffrn_radiation_wavelength 0.71073
_diffrn_reflns_av_R_equivalents 0.0225
_diffrn_reflns_av_unetI/netI 0.0166
_diffrn_reflns_Laue_measured_fraction_full 1.000
_diffrn_reflns_Laue_measured_fraction_max 0.997
_diffrn_reflns_limit_h_max 16
_diffrn_reflns_limit_h_min -16
_diffrn_reflns_limit_k_max 11
_diffrn_reflns_limit_k_min -14
_diffrn_reflns_limit_l_max 17
_diffrn_reflns_limit_l_min -17
_diffrn_reflns_number 27288
_diffrn_reflns_point_group_measured_fraction_full 1.000
_diffrn_reflns_point_group_measured_fraction_max 0.997
_diffrn_reflns_theta_full 25.242
_diffrn_reflns_theta_max 30.540
_diffrn_reflns_theta_min 2.314
_diffrn_source_current 30.0
_diffrn_source_power 1.35
_diffrn_source_voltage 45.0
_diffrn_standards_number 0
_exptl_absorpt_coefficient_mu 1.633
_exptl_absorpt_correction_T_max 0.7461
_exptl_absorpt_correction_T_min 0.6661
_exptl_absorpt_correction_type multi-scan
_exptl_absorpt_process_details
;
SADABS-2016/2 (Bruker,2016/2) was used for absorption correction.
wR2(int) was 0.0488 before and 0.0321 after correction.
The Ratio of minimum to maximum transmission is 0.8928.
The \l/2 correction factor is Not present.
;
_exptl_crystal_colour colourless
_exptl_crystal_colour_primary colourless
_exptl_crystal_density_diffrn 1.483
_exptl_crystal_description prism
_exptl_crystal_F_000 658
_exptl_crystal_size_max 0.381
_exptl_crystal_size_mid 0.38
_exptl_crystal_size_min 0.379
_refine_diff_density_max 0.375
_refine_diff_density_min -0.247
_refine_diff_density_rms 0.051
_refine_ls_extinction_method none
_refine_ls_goodness_of_fit_ref 1.024
_refine_ls_hydrogen_treatment constr
_refine_ls_matrix_type full
_refine_ls_number_parameters 210
_refine_ls_number_reflns 4402
_refine_ls_number_restraints 351
_refine_ls_restrained_S_all 0.984
_refine_ls_R_factor_all 0.0355
_refine_ls_R_factor_gt 0.0284
_refine_ls_shift/su_max 0.001
_refine_ls_shift/su_mean 0.000
_refine_ls_structure_factor_coef Fsqd
_refine_ls_weighting_details 'w=1/[\s^2^(Fo^2^)+(0.0303P)^2^+0.6733P] where P=(Fo^2^+2Fc^2^)/3'
_refine_ls_weighting_scheme calc
_refine_ls_wR_factor_gt 0.0667
_refine_ls_wR_factor_ref 0.0696
_reflns_Friedel_coverage 0.000
_reflns_number_gt 3853
_reflns_number_total 4402
_reflns_threshold_expression 'I > 2\s(I)'
_cod_data_source_file d2sc01922a2.cif
_cod_data_source_block mw445_a
_cod_database_code 1567043
_shelx_shelxl_version_number 2018/3
_shelx_space_group_comment
;
The symmetry employed for this shelxl refinement is uniquely defined
by the following loop, which should always be used as a source of
symmetry information in preference to the above space-group names.
They are only intended as comments.
;
_shelx_estimated_absorpt_t_max 0.576
_shelx_estimated_absorpt_t_min 0.575
_olex2_refinement_description
;
1. Fixed Uiso
 At 1.2 times of:
  All C(H) groups
 At 1.5 times of:
  All C(H,H,H) groups
2. Uiso/Uaniso restraints and constraints
All non-hydrogen atoms have similar U: within 2A with sigma of 0.04 and sigma
for terminal atoms of 0.08 within 2A
3. Rigid body (RIGU) restrains
 All non-hydrogen atoms
 with sigma for 1-2 distances of 0.004 and sigma for 1-3 distances of 0.004
4. Others
 Sof(C1)=Sof(H1A)=Sof(H1B)=Sof(H1C)=1-FVAR(1)
 Sof(Br1)=FVAR(1)
5.a Aromatic/amide H refined with riding coordinates:
 C7(H7), C6(H6), C3(H3), C16(H16), C19(H19), C4(H4), C13(H13), C17(H17),
 C18(H18), C10(H10), C12(H12), C11(H11)
5.b Idealised Me refined as rotating group:
 C1(H1A,H1B,H1C)
;
_olex2_submission_special_instructions 'No special instructions were received'

loop_
_space_group_symop_operation_xyz
'x, y, z'
'-x+1/2, y+1/2, -z+1/2'
'-x, -y, -z'
'x-1/2, -y-1/2, z-1/2'

loop_
_atom_site_label
_atom_site_type_symbol
_atom_site_fract_x
_atom_site_fract_y
_atom_site_fract_z
_atom_site_U_iso_or_equiv
_atom_site_adp_type
_atom_site_occupancy
_atom_site_site_symmetry_order
_atom_site_calc_flag
_atom_site_refinement_flags_posn
_atom_site_refinement_flags_adp
_atom_site_refinement_flags_occupancy
_atom_site_disorder_assembly
_atom_site_disorder_group
Br1 Br 0.56955(8) 0.22198(8) 0.18719(6) 0.02024(11) Uani 0.5601(12) 1 d . U P A 1
O1 O 0.39663(8) 0.86035(9) 0.21559(7) 0.0267(2) Uani 1 1 d . U . . .
N1 N 0.34112(8) 0.80134(9) 0.38105(7) 0.01503(18) Uani 1 1 d . U . . .
C20 C 0.27829(9) 0.71598(11) 0.44603(8) 0.01427(19) Uani 1 1 d . U . . .
C14 C 0.29164(9) 0.92061(11) 0.52801(8) 0.0156(2) Uani 1 1 d . U . . .
C7 C 0.53591(9) 0.44146(11) 0.32274(9) 0.0170(2) Uani 1 1 d . U . . .
H7 H 0.580115 0.393390 0.378061 0.020 Uiso 1 1 calc R U . . .
C5 C 0.42855(9) 0.63695(11) 0.26353(8) 0.0149(2) Uani 1 1 d . U . . .
C15 C 0.24806(9) 0.78740(11) 0.53751(8) 0.01481(19) Uani 1 1 d . U . . .
C6 C 0.49094(9) 0.56458(11) 0.34547(8) 0.0160(2) Uani 1 1 d . U . . .
H6 H 0.502711 0.599618 0.417052 0.019 Uiso 1 1 calc R U . . .
C3 C 0.45546(9) 0.46152(12) 0.13572(9) 0.0187(2) Uani 1 1 d . U . . .
H3 H 0.443170 0.425977 0.064341 0.022 Uiso 1 1 calc R U . . .
C9 C 0.34414(9) 0.92802(11) 0.42949(8) 0.0155(2) Uani 1 1 d . U . . .
C16 C 0.17946(9) 0.72849(12) 0.61198(9) 0.0184(2) Uani 1 1 d . U . . .
H16 H 0.158967 0.775760 0.673966 0.022 Uiso 1 1 calc R U . . .
C8 C 0.38687(9) 0.77358(11) 0.28215(8) 0.0166(2) Uani 1 1 d . U . . .
C19 C 0.23888(9) 0.58766(11) 0.42592(9) 0.0174(2) Uani 1 1 d . U . . .
H19 H 0.257438 0.540704 0.363094 0.021 Uiso 1 1 calc R U . . .
C4 C 0.41334(9) 0.58595(12) 0.15799(8) 0.0180(2) Uani 1 1 d . U . . .
H4 H 0.374066 0.636536 0.101258 0.022 Uiso 1 1 calc R U . . .
C13 C 0.28640(10) 1.03224(12) 0.59371(9) 0.0195(2) Uani 1 1 d . U . . .
H13 H 0.252051 1.027897 0.660797 0.023 Uiso 1 1 calc R U . . .
C2 C 0.51571(9) 0.38910(11) 0.21831(9) 0.0171(2) Uani 1 1 d . U . . .
C17 C 0.14201(10) 0.60007(12) 0.59367(9) 0.0213(2) Uani 1 1 d . U . . .
H17 H 0.096160 0.558517 0.643992 0.026 Uiso 1 1 calc R U . . .
C18 C 0.17117(10) 0.53085(12) 0.50153(9) 0.0204(2) Uani 1 1 d . U . . .
H18 H 0.144125 0.443044 0.490335 0.025 Uiso 1 1 calc R U . . .
C10 C 0.39075(10) 1.04527(12) 0.39380(9) 0.0198(2) Uani 1 1 d . U . . .
H10 H 0.425929 1.049804 0.327152 0.024 Uiso 1 1 calc R U . . .
C12 C 0.33245(10) 1.14970(12) 0.55891(10) 0.0233(2) Uani 1 1 d . U . . .
H12 H 0.329336 1.226723 0.602387 0.028 Uiso 1 1 calc R U . . .
C11 C 0.38350(10) 1.15544(12) 0.46010(11) 0.0233(2) Uani 1 1 d . U . . .
H11 H 0.414070 1.236978 0.437728 0.028 Uiso 1 1 calc R U . . .
C1 C 0.5556(11) 0.2452(10) 0.1883(10) 0.028(2) Uani 0.4399(12) 1 d . U P A 2
H1A H 0.615280 0.250893 0.136773 0.042 Uiso 0.4399(12) 1 calc R U P A 2
H1B H 0.488811 0.195794 0.154941 0.042 Uiso 0.4399(12) 1 calc R U P A 2
H1C H 0.587460 0.199804 0.254466 0.042 Uiso 0.4399(12) 1 calc R U P A 2

loop_
_atom_site_aniso_label
_atom_site_aniso_U_11
_atom_site_aniso_U_22
_atom_site_aniso_U_33
_atom_site_aniso_U_23
_atom_site_aniso_U_13
_atom_site_aniso_U_12
Br1 0.0237(3) 0.0136(2) 0.02406(15) -0.00429(13) 0.00559(13) 0.00025(16)
O1 0.0388(5) 0.0217(4) 0.0212(4) 0.0077(3) 0.0121(4) 0.0068(4)
N1 0.0160(4) 0.0149(4) 0.0148(4) 0.0009(3) 0.0044(3) -0.0002(3)
C20 0.0126(4) 0.0165(5) 0.0139(4) 0.0028(4) 0.0021(3) 0.0004(4)
C14 0.0125(4) 0.0173(5) 0.0169(4) -0.0001(4) 0.0012(3) 0.0012(4)
C7 0.0166(5) 0.0179(5) 0.0167(5) 0.0017(4) 0.0016(4) 0.0008(4)
C5 0.0139(4) 0.0168(5) 0.0146(4) 0.0013(4) 0.0039(3) -0.0001(4)
C15 0.0130(4) 0.0169(5) 0.0146(4) 0.0006(4) 0.0013(3) 0.0014(4)
C6 0.0167(5) 0.0180(5) 0.0133(4) -0.0004(4) 0.0017(3) -0.0005(4)
C3 0.0173(5) 0.0239(6) 0.0150(4) -0.0041(4) 0.0016(4) -0.0014(4)
C9 0.0136(4) 0.0156(5) 0.0174(5) 0.0001(4) 0.0016(3) 0.0013(4)
C16 0.0171(5) 0.0231(6) 0.0156(4) 0.0009(4) 0.0048(4) 0.0014(4)
C8 0.0162(5) 0.0191(5) 0.0148(4) 0.0018(4) 0.0035(4) 0.0018(4)
C19 0.0172(5) 0.0181(5) 0.0170(5) -0.0004(4) 0.0025(4) -0.0013(4)
C4 0.0162(5) 0.0230(6) 0.0145(4) 0.0014(4) 0.0006(3) 0.0009(4)
C13 0.0169(5) 0.0206(6) 0.0212(5) -0.0039(4) 0.0022(4) 0.0015(4)
C2 0.0140(4) 0.0175(5) 0.0202(5) -0.0021(4) 0.0036(4) -0.0024(4)
C17 0.0198(5) 0.0245(6) 0.0206(5) 0.0042(4) 0.0066(4) -0.0029(4)
C18 0.0204(5) 0.0195(6) 0.0217(5) 0.0019(4) 0.0035(4) -0.0044(4)
C10 0.0171(5) 0.0187(5) 0.0239(5) 0.0023(4) 0.0038(4) -0.0015(4)
C12 0.0210(5) 0.0187(6) 0.0300(6) -0.0068(5) 0.0016(4) -0.0011(4)
C11 0.0198(5) 0.0172(6) 0.0330(6) -0.0001(5) 0.0025(4) -0.0039(4)
C1 0.018(2) 0.022(4) 0.046(3) 0.005(2) 0.0056(18) 0.002(2)

loop_
_atom_type_symbol
_atom_type_description
_atom_type_scat_dispersion_real
_atom_type_scat_dispersion_imag
_atom_type_scat_source
C C 0.0033 0.0016 'International Tables Vol C Tables 4.2.6.8 and 6.1.1.4'
H H 0.0000 0.0000 'International Tables Vol C Tables 4.2.6.8 and 6.1.1.4'
Br Br -0.2901 2.4595 'International Tables Vol C Tables 4.2.6.8 and 6.1.1.4'
N N 0.0061 0.0033 'International Tables Vol C Tables 4.2.6.8 and 6.1.1.4'
O O 0.0106 0.0060 'International Tables Vol C Tables 4.2.6.8 and 6.1.1.4'

loop_
_geom_angle_atom_site_label_1
_geom_angle_atom_site_label_2
_geom_angle_atom_site_label_3
_geom_angle
_geom_angle_site_symmetry_1
_geom_angle_site_symmetry_3
_geom_angle_publ_flag
C9 N1 C20 108.02(8) . . ?
C8 N1 C20 128.29(9) . . ?
C8 N1 C9 123.56(9) . . ?
C15 C20 N1 108.26(9) . . ?
C19 C20 N1 130.05(10) . . ?
C19 C20 C15 121.42(9) . . ?
C9 C14 C15 107.40(9) . . ?
C13 C14 C15 132.46(10) . . ?
C13 C14 C9 120.10(10) . . ?
C6 C7 H7 120.2 . . ?
C6 C7 C2 119.57(10) . . ?
C2 C7 H7 120.2 . . ?
C6 C5 C8 122.02(9) . . ?
C6 C5 C4 119.57(10) . . ?
C4 C5 C8 118.14(9) . . ?
C20 C15 C14 107.53(9) . . ?
C16 C15 C20 120.05(10) . . ?
C16 C15 C14 132.22(10) . . ?
C7 C6 C5 120.30(10) . . ?
C7 C6 H6 119.8 . . ?
C5 C6 H6 119.8 . . ?
C4 C3 H3 120.1 . . ?
C4 C3 C2 119.78(10) . . ?
C2 C3 H3 120.1 . . ?
C14 C9 N1 108.62(9) . . ?
C10 C9 N1 129.57(10) . . ?
C10 C9 C14 121.80(10) . . ?
C15 C16 H16 120.6 . . ?
C17 C16 C15 118.81(10) . . ?
C17 C16 H16 120.6 . . ?
O1 C8 N1 120.49(10) . . ?
O1 C8 C5 121.20(9) . . ?
N1 C8 C5 118.24(9) . . ?
C20 C19 H19 121.3 . . ?
C20 C19 C18 117.46(10) . . ?
C18 C19 H19 121.3 . . ?
C5 C4 H4 119.9 . . ?
C3 C4 C5 120.21(10) . . ?
C3 C4 H4 119.9 . . ?
C14 C13 H13 120.7 . . ?
C12 C13 C14 118.60(10) . . ?
C12 C13 H13 120.7 . . ?
C7 C2 Br1 120.46(9) . . ?
C7 C2 C1 122.6(4) . . ?
C3 C2 Br1 119.07(9) . . ?
C3 C2 C7 120.47(10) . . ?
C3 C2 C1 116.9(4) . . ?
C16 C17 H17 119.7 . . ?
C16 C17 C18 120.58(10) . . ?
C18 C17 H17 119.7 . . ?
C19 C18 C17 121.65(11) . . ?
C19 C18 H18 119.2 . . ?
C17 C18 H18 119.2 . . ?
C9 C10 H10 121.5 . . ?
C11 C10 C9 117.04(10) . . ?
C11 C10 H10 121.5 . . ?
C13 C12 H12 119.8 . . ?
C13 C12 C11 120.47(11) . . ?
C11 C12 H12 119.8 . . ?
C10 C11 C12 121.97(11) . . ?
C10 C11 H11 119.0 . . ?
C12 C11 H11 119.0 . . ?
C2 C1 H1A 109.5 . . ?
C2 C1 H1B 109.5 . . ?
C2 C1 H1C 109.5 . . ?
H1A C1 H1B 109.5 . . ?
H1A C1 H1C 109.5 . . ?
H1B C1 H1C 109.5 . . ?

loop_
_geom_bond_atom_site_label_1
_geom_bond_atom_site_label_2
_geom_bond_distance
_geom_bond_site_symmetry_2
_geom_bond_publ_flag
Br1 C2 1.8576(14) . ?
O1 C8 1.2156(13) . ?
N1 C20 1.4225(13) . ?
N1 C9 1.4161(14) . ?
N1 C8 1.4003(13) . ?
C20 C15 1.4105(14) . ?
C20 C19 1.3940(16) . ?
C14 C15 1.4505(15) . ?
C14 C9 1.4076(14) . ?
C14 C13 1.3967(15) . ?
C7 H7 0.9500 . ?
C7 C6 1.3909(16) . ?
C7 C2 1.3934(15) . ?
C5 C6 1.3967(15) . ?
C5 C8 1.4918(15) . ?
C5 C4 1.3970(14) . ?
C15 C16 1.3997(14) . ?
C6 H6 0.9500 . ?
C3 H3 0.9500 . ?
C3 C4 1.3891(16) . ?
C3 C2 1.3915(16) . ?
C9 C10 1.3932(15) . ?
C16 H16 0.9500 . ?
C16 C17 1.3849(17) . ?
C19 H19 0.9500 . ?
C19 C18 1.3945(15) . ?
C4 H4 0.9500 . ?
C13 H13 0.9500 . ?
C13 C12 1.3885(17) . ?
C2 C1 1.585(8) . ?
C17 H17 0.9500 . ?
C17 C18 1.4020(16) . ?
C18 H18 0.9500 . ?
C10 H10 0.9500 . ?
C10 C11 1.3915(17) . ?
C12 H12 0.9500 . ?
C12 C11 1.4016(17) . ?
C11 H11 0.9500 . ?
C1 H1A 0.9800 . ?
C1 H1B 0.9800 . ?
C1 H1C 0.9800 . ?

loop_
_geom_torsion_atom_site_label_1
_geom_torsion_atom_site_label_2
_geom_torsion_atom_site_label_3
_geom_torsion_atom_site_label_4
_geom_torsion
_geom_torsion_site_symmetry_1
_geom_torsion_site_symmetry_2
_geom_torsion_site_symmetry_3
_geom_torsion_site_symmetry_4
_geom_torsion_publ_flag
N1 C20 C15 C14 0.90(11) . . . . ?
N1 C20 C15 C16 176.25(9) . . . . ?
N1 C20 C19 C18 -175.24(11) . . . . ?
N1 C9 C10 C11 -178.54(11) . . . . ?
C20 N1 C9 C14 4.32(12) . . . . ?
C20 N1 C9 C10 -176.85(11) . . . . ?
C20 N1 C8 O1 150.64(11) . . . . ?
C20 N1 C8 C5 -32.44(15) . . . . ?
C20 C15 C16 C17 -0.26(16) . . . . ?
C20 C19 C18 C17 0.91(17) . . . . ?
C14 C15 C16 C17 173.75(11) . . . . ?
C14 C9 C10 C11 0.16(16) . . . . ?
C14 C13 C12 C11 -0.29(18) . . . . ?
C15 C20 C19 C18 -1.91(16) . . . . ?
C15 C14 C9 N1 -3.73(12) . . . . ?
C15 C14 C9 C10 177.33(10) . . . . ?
C15 C14 C13 C12 -176.73(11) . . . . ?
C15 C16 C17 C18 -0.73(17) . . . . ?
C6 C7 C2 Br1 -177.47(9) . . . . ?
C6 C7 C2 C3 2.87(16) . . . . ?
C6 C7 C2 C1 -175.2(6) . . . . ?
C6 C5 C8 O1 135.95(12) . . . . ?
C6 C5 C8 N1 -40.95(15) . . . . ?
C6 C5 C4 C3 2.89(16) . . . . ?
C9 N1 C20 C15 -3.20(11) . . . . ?
C9 N1 C20 C19 170.81(11) . . . . ?
C9 N1 C8 O1 -24.61(16) . . . . ?
C9 N1 C8 C5 152.31(10) . . . . ?
C9 C14 C15 C20 1.75(12) . . . . ?
C9 C14 C15 C16 -172.82(11) . . . . ?
C9 C14 C13 C12 0.83(16) . . . . ?
C9 C10 C11 C12 0.40(18) . . . . ?
C16 C17 C18 C19 0.41(18) . . . . ?
C8 N1 C20 C15 -179.04(10) . . . . ?
C8 N1 C20 C19 -5.03(18) . . . . ?
C8 N1 C9 C14 -179.60(9) . . . . ?
C8 N1 C9 C10 -0.77(18) . . . . ?
C8 C5 C6 C7 -175.10(10) . . . . ?
C8 C5 C4 C3 177.07(10) . . . . ?
C19 C20 C15 C14 -173.73(10) . . . . ?
C19 C20 C15 C16 1.62(16) . . . . ?
C4 C5 C6 C7 -1.15(16) . . . . ?
C4 C5 C8 O1 -38.08(16) . . . . ?
C4 C5 C8 N1 145.02(10) . . . . ?
C4 C3 C2 Br1 179.18(9) . . . . ?
C4 C3 C2 C7 -1.16(16) . . . . ?
C4 C3 C2 C1 177.0(5) . . . . ?
C13 C14 C15 C20 179.53(11) . . . . ?
C13 C14 C15 C16 5.0(2) . . . . ?
C13 C14 C9 N1 178.15(10) . . . . ?
C13 C14 C9 C10 -0.79(16) . . . . ?
C13 C12 C11 C10 -0.34(19) . . . . ?
C2 C7 C6 C5 -1.71(16) . . . . ?
C2 C3 C4 C5 -1.74(16) . . . . ?
